data_4024761
loop_
_publ_author_name
'Prasath Kothandaraman'
'Shi Jia Foo'
'Philip Wai Hong Chan'

_publ_section_title
;
Gold-Catalyzed Intramolecular Allylic Amination of
2-Tosylaminophenylprop-1-en-3-ols. A Concise Synthesis of (\+-)-Angustureine
;
_journal_name_full 'Journal of Organic Chemistry'
_journal_page_first 5947
_journal_page_last 5952
_journal_paper_doi 10.1021/jo900917q
_journal_volume 74
_journal_year 2009
_chemical_formula_moiety 'C18 H19 N O2 S'
_chemical_formula_sum 'C18 H19 N O2 S'
_chemical_formula_weight 313.40
_chemical_name_systematic
;

 ?

;
_space_group_IT_number 33
_symmetry_cell_setting orthorhombic
_symmetry_space_group_name_Hall 'P 2c -2n'
_symmetry_space_group_name_H-M 'P n a 21'
_atom_sites_solution_hydrogens geom
_atom_sites_solution_primary direct
_atom_sites_solution_secondary difmap
_audit_creation_method SHELXL-97
_cell_angle_alpha 90.00
_cell_angle_beta 90.00
_cell_angle_gamma 90.00
_cell_formula_units_Z 4
_cell_length_a 16.0987(6)
_cell_length_b 11.7489(5)
_cell_length_c 8.6722(3)
_cell_measurement_reflns_used 4515
_cell_measurement_temperature 173(2)
_cell_measurement_theta_max 26.93
_cell_measurement_theta_min 2.15
_cell_volume 1640.28(11)
_computing_cell_refinement 'Bruker SMART'
_computing_data_collection 'Bruker SMART'
_computing_data_reduction 'Bruker SAINT'
_computing_molecular_graphics 'Bruker SHELXTL'
_computing_publication_material 'Bruker SHELXTL'
_computing_structure_refinement 'SHELXL-97 (Sheldrick, 1997)'
_computing_structure_solution 'SHELXS-97 (Sheldrick, 1990)'
_diffrn_ambient_temperature 173(2)
_diffrn_measured_fraction_theta_full 0.998
_diffrn_measured_fraction_theta_max 0.998
_diffrn_measurement_device_type 'CCD area detector'
_diffrn_measurement_method 'phi and omega scans'
_diffrn_radiation_monochromator graphite
_diffrn_radiation_source 'fine-focus sealed tube'
_diffrn_radiation_type MoK\a
_diffrn_radiation_wavelength 0.71073
_diffrn_reflns_av_R_equivalents 0.0412
_diffrn_reflns_av_sigmaI/netI 0.0405
_diffrn_reflns_limit_h_max 21
_diffrn_reflns_limit_h_min -21
_diffrn_reflns_limit_k_max 15
_diffrn_reflns_limit_k_min -15
_diffrn_reflns_limit_l_max 8
_diffrn_reflns_limit_l_min -11
_diffrn_reflns_number 14409
_diffrn_reflns_theta_full 28.75
_diffrn_reflns_theta_max 28.75
_diffrn_reflns_theta_min 2.15
_exptl_absorpt_coefficient_mu 0.204
_exptl_absorpt_correction_T_max 0.9377
_exptl_absorpt_correction_T_min 0.9229
_exptl_absorpt_correction_type multi-scan
_exptl_absorpt_process_details sadabs
_exptl_crystal_colour colourless
_exptl_crystal_density_diffrn 1.269
_exptl_crystal_density_method 'not measured'
_exptl_crystal_description block
_exptl_crystal_F_000 664
_exptl_crystal_size_max 0.40
_exptl_crystal_size_mid 0.36
_exptl_crystal_size_min 0.32
_refine_diff_density_max 0.301
_refine_diff_density_min -0.263
_refine_diff_density_rms 0.106
_refine_ls_extinction_method none
_refine_ls_goodness_of_fit_ref 1.084
_refine_ls_hydrogen_treatment constr
_refine_ls_matrix_type full
_refine_ls_number_parameters 202
_refine_ls_number_reflns 3864
_refine_ls_number_restraints 1
_refine_ls_restrained_S_all 1.083
_refine_ls_R_factor_all 0.0464
_refine_ls_R_factor_gt 0.0369
_refine_ls_shift/su_max 0.000
_refine_ls_shift/su_mean 0.000
_refine_ls_structure_factor_coef Fsqd
_refine_ls_weighting_details 'calc w=1/[\s^2^(Fo^2^)+(0.0589P)^2^+0.1599P] where P=(Fo^2^+2Fc^2^)/3'
_refine_ls_weighting_scheme calc
_refine_ls_wR_factor_gt 0.0969
_refine_ls_wR_factor_ref 0.1087
_reflns_number_gt 3336
_reflns_number_total 3864
_reflns_threshold_expression >2sigma(I)
_cod_data_source_file jo900917q_si_006.cif
_cod_data_source_block chan51o
_cod_depositor_comments
;
The following automatic conversions were performed:
'_symmetry_cell_setting' value 'Orthorhombic' changed to 'orthorhombic'
according to '/home/saulius/struct/CIF-dictionaries/cif_core.dic'
dictionary named 'cif_core.dic' version 2.4.1 from 2010-06-29.

Automatic conversion script
Id: cif_fix_enum 1527 2010-12-29 10:47:43Z saulius 
;
_cod_original_sg_symbol_H-M Pna2(1)
_cod_database_code 4024761

loop_
_symmetry_equiv_pos_as_xyz
'x, y, z'
'-x, -y, z+1/2'
'x+1/2, -y+1/2, z'
'-x+1/2, y+1/2, z+1/2'

loop_
_atom_site_label
_atom_site_type_symbol
_atom_site_fract_x
_atom_site_fract_y
_atom_site_fract_z
_atom_site_U_iso_or_equiv
_atom_site_adp_type
_atom_site_occupancy
_atom_site_symmetry_multiplicity
_atom_site_calc_flag
_atom_site_refinement_flags
_atom_site_disorder_assembly
_atom_site_disorder_group
C1 C 0.16370(11) 0.13264(16) 0.0442(2) 0.0246(4) Uani 1 1 d . . .
C2 C 0.11389(12) 0.03658(17) 0.0362(3) 0.0321(4) Uani 1 1 d . . .
H2 H 0.1133 -0.0086 -0.0546 0.039 Uiso 1 1 calc R . .
C3 C 0.06511(12) 0.00693(19) 0.1612(3) 0.0392(5) Uani 1 1 d . . .
H3 H 0.0305 -0.0585 0.1566 0.047 Uiso 1 1 calc R . .
C4 C 0.06704(12) 0.0728(2) 0.2924(3) 0.0417(6) Uani 1 1 d . . .
H4 H 0.0335 0.0524 0.3782 0.050 Uiso 1 1 calc R . .
C5 C 0.11724(13) 0.16865(19) 0.3015(2) 0.0355(5) Uani 1 1 d . . .
H5 H 0.1178 0.2130 0.3931 0.043 Uiso 1 1 calc R . .
C6 C 0.16701(11) 0.20015(17) 0.1765(3) 0.0276(4) Uani 1 1 d . . .
C7 C 0.22336(14) 0.29959(18) 0.1830(3) 0.0351(5) Uani 1 1 d . . .
C8 C 0.2060(2) 0.3893(2) 0.3015(3) 0.0563(7) Uani 1 1 d . . .
H8A H 0.2233 0.3619 0.4032 0.084 Uiso 1 1 calc R . .
H8B H 0.1463 0.4061 0.3030 0.084 Uiso 1 1 calc R . .
H8C H 0.2369 0.4586 0.2758 0.084 Uiso 1 1 calc R . .
C9 C 0.28780(15) 0.3014(2) 0.0853(3) 0.0413(6) Uani 1 1 d . . .
C10 C 0.3564(2) 0.3883(3) 0.0849(4) 0.0735(10) Uani 1 1 d . . .
H10A H 0.3507 0.4379 0.1751 0.110 Uiso 1 1 calc R . .
H10B H 0.3529 0.4342 -0.0093 0.110 Uiso 1 1 calc R . .
H10C H 0.4103 0.3495 0.0886 0.110 Uiso 1 1 calc R . .
C11 C 0.29606(12) 0.2098(2) -0.0340(3) 0.0389(5) Uani 1 1 d . . .
H11A H 0.3255 0.2411 -0.1247 0.047 Uiso 1 1 calc R . .
H11B H 0.3303 0.1473 0.0086 0.047 Uiso 1 1 calc R . .
C12 C 0.13494(12) 0.36236(17) -0.1656(2) 0.0297(4) Uani 1 1 d . . .
C13 C 0.18445(14) 0.45722(19) -0.1883(3) 0.0382(5) Uani 1 1 d . . .
H13 H 0.2346 0.4515 -0.2454 0.046 Uiso 1 1 calc R . .
C14 C 0.15995(15) 0.56000(19) -0.1270(3) 0.0424(6) Uani 1 1 d . . .
H14 H 0.1937 0.6253 -0.1425 0.051 Uiso 1 1 calc R . .
C15 C 0.08667(13) 0.5700(2) -0.0428(3) 0.0388(5) Uani 1 1 d . . .
C16 C 0.06246(19) 0.6827(2) 0.0253(4) 0.0618(8) Uani 1 1 d . . .
H16A H 0.0116 0.6737 0.0861 0.093 Uiso 1 1 calc R . .
H16B H 0.0528 0.7377 -0.0577 0.093 Uiso 1 1 calc R . .
H16C H 0.1073 0.7103 0.0921 0.093 Uiso 1 1 calc R . .
C17 C 0.03828(13) 0.4740(2) -0.0223(3) 0.0435(6) Uani 1 1 d . . .
H17 H -0.0119 0.4797 0.0348 0.052 Uiso 1 1 calc R . .
C18 C 0.06132(12) 0.3700(2) -0.0830(3) 0.0379(5) Uani 1 1 d . . .
H18 H 0.0273 0.3048 -0.0684 0.045 Uiso 1 1 calc R . .
N1 N 0.21566(10) 0.16314(14) -0.0842(2) 0.0275(3) Uani 1 1 d . . .
O1 O 0.09769(11) 0.16160(13) -0.2672(2) 0.0442(4) Uani 1 1 d . . .
O2 O 0.23267(11) 0.24503(15) -0.3451(2) 0.0448(4) Uani 1 1 d . . .
S1 S 0.16941(3) 0.22796(4) -0.23087(6) 0.03131(13) Uani 1 1 d . . .

loop_
_atom_site_aniso_label
_atom_site_aniso_U_11
_atom_site_aniso_U_22
_atom_site_aniso_U_33
_atom_site_aniso_U_23
_atom_site_aniso_U_13
_atom_site_aniso_U_12
C1 0.0238(8) 0.0244(9) 0.0255(10) 0.0033(8) -0.0009(7) 0.0003(7)
C2 0.0303(9) 0.0294(10) 0.0366(12) 0.0016(9) -0.0047(8) -0.0051(8)
C3 0.0272(9) 0.0403(11) 0.0503(15) 0.0139(11) -0.0017(9) -0.0089(9)
C4 0.0275(9) 0.0578(13) 0.0398(15) 0.0192(11) 0.0055(9) 0.0006(9)
C5 0.0364(10) 0.0465(12) 0.0236(11) 0.0024(9) 0.0003(8) 0.0049(9)
C6 0.0298(9) 0.0275(9) 0.0253(10) 0.0027(8) -0.0045(8) 0.0015(7)
C7 0.0486(12) 0.0304(10) 0.0264(11) 0.0024(9) -0.0124(9) -0.0077(9)
C8 0.096(2) 0.0379(12) 0.0347(15) -0.0080(11) -0.0148(14) -0.0073(13)
C9 0.0473(12) 0.0430(13) 0.0335(12) 0.0109(10) -0.0133(10) -0.0217(10)
C10 0.085(2) 0.082(2) 0.0535(19) 0.0091(17) -0.0138(17) -0.0582(19)
C11 0.0262(9) 0.0556(14) 0.0350(12) 0.0079(10) 0.0006(9) -0.0106(9)
C12 0.0333(10) 0.0317(9) 0.0240(10) 0.0039(8) -0.0038(8) 0.0000(8)
C13 0.0388(10) 0.0362(11) 0.0396(14) 0.0061(9) 0.0093(9) -0.0022(8)
C14 0.0449(12) 0.0310(11) 0.0513(16) 0.0052(10) 0.0056(11) -0.0026(9)
C15 0.0365(10) 0.0395(12) 0.0405(13) 0.0009(10) -0.0026(10) 0.0092(9)
C16 0.0595(16) 0.0465(15) 0.079(2) -0.0091(15) 0.0008(15) 0.0163(13)
C17 0.0306(10) 0.0495(14) 0.0505(15) 0.0047(11) 0.0065(11) 0.0049(9)
C18 0.0282(9) 0.0407(12) 0.0446(13) 0.0041(10) 0.0012(9) -0.0043(8)
N1 0.0292(7) 0.0291(8) 0.0241(8) -0.0005(7) -0.0003(6) -0.0036(6)
O1 0.0528(9) 0.0409(9) 0.0388(10) -0.0043(7) -0.0181(7) -0.0092(7)
O2 0.0626(10) 0.0492(9) 0.0227(8) -0.0002(7) 0.0102(8) 0.0016(8)
S1 0.0412(3) 0.0327(2) 0.0201(2) -0.0019(2) -0.0026(2) -0.00355(19)

loop_
_atom_type_symbol
_atom_type_description
_atom_type_scat_dispersion_real
_atom_type_scat_dispersion_imag
_atom_type_scat_source
C C 0.0033 0.0016 'International Tables Vol C Tables 4.2.6.8 and 6.1.1.4'
H H 0.0000 0.0000 'International Tables Vol C Tables 4.2.6.8 and 6.1.1.4'
N N 0.0061 0.0033 'International Tables Vol C Tables 4.2.6.8 and 6.1.1.4'
O O 0.0106 0.0060 'International Tables Vol C Tables 4.2.6.8 and 6.1.1.4'
S S 0.1246 0.1234 'International Tables Vol C Tables 4.2.6.8 and 6.1.1.4'

loop_
_geom_angle_atom_site_label_1
_geom_angle_atom_site_label_2
_geom_angle_atom_site_label_3
_geom_angle
_geom_angle_site_symmetry_1
_geom_angle_site_symmetry_3
_geom_angle_publ_flag
C2 C1 C6 121.73(19) . . ?
C2 C1 N1 120.03(18) . . ?
C6 C1 N1 118.21(16) . . ?
C3 C2 C1 119.6(2) . . ?
C3 C2 H2 120.2 . . ?
C1 C2 H2 120.2 . . ?
C4 C3 C2 119.56(19) . . ?
C4 C3 H3 120.2 . . ?
C2 C3 H3 120.2 . . ?
C3 C4 C5 121.1(2) . . ?
C3 C4 H4 119.5 . . ?
C5 C4 H4 119.5 . . ?
C4 C5 C6 120.3(2) . . ?
C4 C5 H5 119.9 . . ?
C6 C5 H5 119.9 . . ?
C1 C6 C5 117.71(18) . . ?
C1 C6 C7 120.22(19) . . ?
C5 C6 C7 122.0(2) . . ?
C9 C7 C6 117.6(2) . . ?
C9 C7 C8 124.6(2) . . ?
C6 C7 C8 117.8(2) . . ?
C7 C8 H8A 109.5 . . ?
C7 C8 H8B 109.5 . . ?
H8A C8 H8B 109.5 . . ?
C7 C8 H8C 109.5 . . ?
H8A C8 H8C 109.5 . . ?
H8B C8 H8C 109.5 . . ?
C7 C9 C11 119.62(19) . . ?
C7 C9 C10 125.5(3) . . ?
C11 C9 C10 114.9(2) . . ?
C9 C10 H10A 109.5 . . ?
C9 C10 H10B 109.5 . . ?
H10A C10 H10B 109.5 . . ?
C9 C10 H10C 109.5 . . ?
H10A C10 H10C 109.5 . . ?
H10B C10 H10C 109.5 . . ?
N1 C11 C9 113.20(18) . . ?
N1 C11 H11A 108.9 . . ?
C9 C11 H11A 108.9 . . ?
N1 C11 H11B 108.9 . . ?
C9 C11 H11B 108.9 . . ?
H11A C11 H11B 107.8 . . ?
C13 C12 C18 120.9(2) . . ?
C13 C12 S1 119.54(16) . . ?
C18 C12 S1 119.46(16) . . ?
C14 C13 C12 119.1(2) . . ?
C14 C13 H13 120.5 . . ?
C12 C13 H13 120.5 . . ?
C13 C14 C15 121.3(2) . . ?
C13 C14 H14 119.4 . . ?
C15 C14 H14 119.4 . . ?
C17 C15 C14 118.4(2) . . ?
C17 C15 C16 121.5(2) . . ?
C14 C15 C16 120.1(2) . . ?
C15 C16 H16A 109.5 . . ?
C15 C16 H16B 109.5 . . ?
H16A C16 H16B 109.5 . . ?
C15 C16 H16C 109.5 . . ?
H16A C16 H16C 109.5 . . ?
H16B C16 H16C 109.5 . . ?
C18 C17 C15 121.4(2) . . ?
C18 C17 H17 119.3 . . ?
C15 C17 H17 119.3 . . ?
C17 C18 C12 118.9(2) . . ?
C17 C18 H18 120.5 . . ?
C12 C18 H18 120.5 . . ?
C1 N1 C11 112.01(17) . . ?
C1 N1 S1 116.55(12) . . ?
C11 N1 S1 116.79(15) . . ?
O1 S1 O2 119.86(11) . . ?
O1 S1 N1 106.33(9) . . ?
O2 S1 N1 105.96(9) . . ?
O1 S1 C12 107.73(10) . . ?
O2 S1 C12 108.62(10) . . ?
N1 S1 C12 107.79(9) . . ?

loop_
_geom_bond_atom_site_label_1
_geom_bond_atom_site_label_2
_geom_bond_distance
_geom_bond_site_symmetry_2
_geom_bond_publ_flag
C1 C2 1.386(3) . ?
C1 C6 1.395(3) . ?
C1 N1 1.438(2) . ?
C2 C3 1.383(3) . ?
C2 H2 0.9500 . ?
C3 C4 1.377(4) . ?
C3 H3 0.9500 . ?
C4 C5 1.388(3) . ?
C4 H4 0.9500 . ?
C5 C6 1.398(3) . ?
C5 H5 0.9500 . ?
C6 C7 1.480(3) . ?
C7 C9 1.339(3) . ?
C7 C8 1.499(3) . ?
C8 H8A 0.9800 . ?
C8 H8B 0.9800 . ?
C8 H8C 0.9800 . ?
C9 C11 1.498(4) . ?
C9 C10 1.505(3) . ?
C10 H10A 0.9800 . ?
C10 H10B 0.9800 . ?
C10 H10C 0.9800 . ?
C11 N1 1.472(3) . ?
C11 H11A 0.9900 . ?
C11 H11B 0.9900 . ?
C12 C13 1.384(3) . ?
C12 C18 1.388(3) . ?
C12 S1 1.767(2) . ?
C13 C14 1.377(3) . ?
C13 H13 0.9500 . ?
C14 C15 1.393(3) . ?
C14 H14 0.9500 . ?
C15 C17 1.382(3) . ?
C15 C16 1.501(4) . ?
C16 H16A 0.9800 . ?
C16 H16B 0.9800 . ?
C16 H16C 0.9800 . ?
C17 C18 1.381(4) . ?
C17 H17 0.9500 . ?
C18 H18 0.9500 . ?
N1 S1 1.6588(19) . ?
O1 S1 1.4282(16) . ?
O2 S1 1.4351(17) . ?

loop_
_cod_related_entry_id
_cod_related_entry_database
_cod_related_entry_code
1 ChemSpider 28416249
